data_4509984
loop_
_publ_author_name
'Wang, Hao'
'Yi, Fei-Yan'
'Dang, Song'
'Tian, Wan-Guo'
'Sun, Zhong-Ming'

_publ_section_title
;
 Rational Assembly of Co/Cd-MOFs Featuring Topological Variation
;
_journal_issue 1
_journal_name_full 'Crystal Growth &amp; Design'
_journal_page_first 147
_journal_paper_doi 10.1021/cg4013334
_journal_volume 14
_journal_year 2014
_chemical_formula_sum 'C31 H26 Cd N6 O11'
_chemical_formula_weight 770.98
_chemical_name_systematic
; 
 ? 
;
_space_group_IT_number 14
_symmetry_cell_setting monoclinic
_symmetry_space_group_name_Hall '-P 2ybc'
_symmetry_space_group_name_H-M 'P 1 21/c 1'
_atom_sites_solution_hydrogens geom
_atom_sites_solution_primary direct
_atom_sites_solution_secondary difmap
_audit_creation_method SHELXL-97
_cell_angle_alpha 90.00
_cell_angle_beta 91.8990(10)
_cell_angle_gamma 90.00
_cell_formula_units_Z 4
_cell_length_a 7.2450(4)
_cell_length_b 16.1456(8)
_cell_length_c 26.6414(13)
_cell_measurement_temperature 273(2)
_cell_measurement_theta_max 26.10
_cell_measurement_theta_min 1.47
_cell_volume 3114.7(3)
_computing_structure_refinement 'SHELXL-97 (Sheldrick, 1997)'
_computing_structure_solution 'SHELXS-97 (Sheldrick, 1990)'
_diffrn_ambient_temperature 273(2)
_diffrn_measured_fraction_theta_full 0.997
_diffrn_measured_fraction_theta_max 0.997
_diffrn_radiation_monochromator graphite
_diffrn_radiation_source 'fine-focus sealed tube'
_diffrn_radiation_type MoK\a
_diffrn_radiation_wavelength 0.71073
_diffrn_reflns_av_R_equivalents 0.0280
_diffrn_reflns_av_sigmaI/netI 0.0328
_diffrn_reflns_limit_h_max 8
_diffrn_reflns_limit_h_min -8
_diffrn_reflns_limit_k_max 19
_diffrn_reflns_limit_k_min -16
_diffrn_reflns_limit_l_max 25
_diffrn_reflns_limit_l_min -32
_diffrn_reflns_number 16953
_diffrn_reflns_theta_full 26.10
_diffrn_reflns_theta_max 26.10
_diffrn_reflns_theta_min 1.47
_exptl_absorpt_coefficient_mu 0.774
_exptl_absorpt_correction_T_max 0.7453
_exptl_absorpt_correction_T_min 0.6559
_exptl_absorpt_correction_type multi-scan
_exptl_absorpt_process_details 'Sheldrick, G. M. (2008). SADABS'
_exptl_crystal_colour colorless
_exptl_crystal_density_diffrn 1.644
_exptl_crystal_density_method 'not measured'
_exptl_crystal_description prism
_exptl_crystal_F_000 1560
_exptl_crystal_size_max 0.42
_exptl_crystal_size_mid 0.24
_exptl_crystal_size_min 0.21
_refine_diff_density_max 2.733
_refine_diff_density_min -0.554
_refine_diff_density_rms 0.103
_refine_ls_extinction_method none
_refine_ls_goodness_of_fit_ref 1.008
_refine_ls_hydrogen_treatment constr
_refine_ls_matrix_type full
_refine_ls_number_parameters 442
_refine_ls_number_reflns 6135
_refine_ls_number_restraints 0
_refine_ls_restrained_S_all 1.008
_refine_ls_R_factor_all 0.0491
_refine_ls_R_factor_gt 0.0414
_refine_ls_shift/su_max 0.001
_refine_ls_shift/su_mean 0.000
_refine_ls_structure_factor_coef Fsqd
_refine_ls_weighting_details 'calc w=1/[\s^2^(Fo^2^)+(0.0635P)^2^+6.7108P] where P=(Fo^2^+2Fc^2^)/3'
_refine_ls_weighting_scheme calc
_refine_ls_wR_factor_gt 0.1099
_refine_ls_wR_factor_ref 0.1155
_reflns_number_gt 5268
_reflns_number_total 6135
_reflns_threshold_expression >2sigma(I)
_cod_data_source_file cg4013334_si_002.cif
_cod_data_source_block 2
_cod_original_sg_symbol_H-M P2(1)/c
_cod_database_code 4509984

loop_
_symmetry_equiv_pos_as_xyz
'x, y, z'
'-x, y+1/2, -z+1/2'
'-x, -y, -z'
'x, -y-1/2, z-1/2'

loop_
_atom_site_label
_atom_site_type_symbol
_atom_site_fract_x
_atom_site_fract_y
_atom_site_fract_z
_atom_site_U_iso_or_equiv
_atom_site_adp_type
_atom_site_occupancy
_atom_site_symmetry_multiplicity
_atom_site_calc_flag
_atom_site_refinement_flags
Cd1 Cd 0.44365(3) 0.211168(15) 0.407876(8) 0.01892(10) Uani 1 1 d .
N1 N 0.4875(4) 0.22770(19) 0.49102(11) 0.0224(6) Uani 1 1 d .
N2 N 0.4573(4) 0.27346(17) 0.56822(10) 0.0195(6) Uani 1 1 d .
N3 N 0.3206(4) 0.54699(18) 0.63705(11) 0.0230(6) Uani 1 1 d .
N4 N 0.3712(5) 0.67491(19) 0.61153(12) 0.0268(7) Uani 1 1 d .
N5 N 0.3254(5) 0.30347(19) 0.74360(11) 0.0251(7) Uani 1 1 d .
N6 N 0.3444(5) 0.28400(19) 0.82543(11) 0.0263(7) Uani 1 1 d .
C1 C 0.4106(5) 0.3260(2) 0.60880(12) 0.0191(7) Uani 1 1 d .
C2 C 0.3853(5) 0.4104(2) 0.60154(12) 0.0207(7) Uani 1 1 d .
H2A H 0.3967 0.4338 0.5699 0.025 Uiso 1 1 calc R
C3 C 0.3423(5) 0.4592(2) 0.64261(13) 0.0204(7) Uani 1 1 d .
C4 C 0.3228(5) 0.4249(2) 0.68986(13) 0.0234(8) Uani 1 1 d .
H4A H 0.2936 0.4580 0.7171 0.028 Uiso 1 1 calc R
C5 C 0.3479(5) 0.3406(2) 0.69559(12) 0.0223(7) Uani 1 1 d .
C6 C 0.3920(5) 0.2902(2) 0.65578(13) 0.0219(7) Uani 1 1 d .
H6B H 0.4088 0.2335 0.6604 0.026 Uiso 1 1 calc R
C7 C 0.4299(5) 0.2897(2) 0.51830(13) 0.0210(7) Uani 1 1 d .
H7A H 0.3776 0.3381 0.5053 0.025 Uiso 1 1 calc R
C8 C 0.5542(5) 0.1686(2) 0.52446(13) 0.0244(8) Uani 1 1 d .
H8A H 0.6044 0.1179 0.5155 0.029 Uiso 1 1 calc R
C9 C 0.5356(5) 0.1952(2) 0.57213(14) 0.0231(7) Uani 1 1 d .
H9A H 0.5685 0.1670 0.6015 0.028 Uiso 1 1 calc R
C10 C 0.4019(5) 0.5961(2) 0.60279(13) 0.0251(8) Uani 1 1 d .
H10A H 0.4708 0.5765 0.5765 0.030 Uiso 1 1 calc R
C11 C 0.2625(6) 0.6767(2) 0.65301(15) 0.0307(9) Uani 1 1 d .
H11A H 0.2169 0.7246 0.6675 0.037 Uiso 1 1 calc R
C12 C 0.2318(6) 0.5995(2) 0.66955(14) 0.0299(9) Uani 1 1 d .
H12A H 0.1645 0.5843 0.6972 0.036 Uiso 1 1 calc R
C13 C 0.3870(5) 0.3332(2) 0.78835(13) 0.0255(8) Uani 1 1 d .
H13A H 0.4519 0.3826 0.7925 0.031 Uiso 1 1 calc R
C14 C 0.2508(7) 0.2196(3) 0.80328(16) 0.0436(12) Uani 1 1 d .
H14A H 0.2022 0.1748 0.8204 0.052 Uiso 1 1 calc R
C15 C 0.2388(8) 0.2303(3) 0.75330(16) 0.0462(13) Uani 1 1 d .
H15A H 0.1826 0.1948 0.7299 0.055 Uiso 1 1 calc R
C16 C 0.8560(5) 0.0024(2) 0.39968(13) 0.0213(7) Uani 1 1 d .
C17 C 0.9418(5) -0.0385(2) 0.36046(13) 0.0211(7) Uani 1 1 d .
C18 C 1.0040(5) -0.1194(2) 0.36737(13) 0.0217(7) Uani 1 1 d .
H18A H 1.0645 -0.1455 0.3415 0.026 Uiso 1 1 calc R
C19 C 0.9784(5) -0.1625(2) 0.41187(12) 0.0194(7) Uani 1 1 d .
C20 C 0.8948(5) -0.1206(2) 0.45097(14) 0.0251(8) Uani 1 1 d .
H20A H 0.8784 -0.1475 0.4814 0.030 Uiso 1 1 calc R
C21 C 0.8362(5) -0.0396(2) 0.44498(14) 0.0261(8) Uani 1 1 d .
H21A H 0.7825 -0.0126 0.4717 0.031 Uiso 1 1 calc R
C22 C 1.1422(5) -0.4189(2) 0.42688(14) 0.0228(7) Uani 1 1 d .
C23 C 1.1176(5) -0.3826(2) 0.37845(13) 0.0221(7) Uani 1 1 d .
C24 C 1.0660(5) -0.2993(2) 0.37570(13) 0.0202(7) Uani 1 1 d .
H24A H 1.0503 -0.2754 0.3441 0.024 Uiso 1 1 calc R
C25 C 1.0366(5) -0.2502(2) 0.41749(13) 0.0196(7) Uani 1 1 d .
C26 C 1.0650(5) -0.2871(2) 0.46467(14) 0.0249(8) Uani 1 1 d .
H26A H 1.0480 -0.2561 0.4936 0.030 Uiso 1 1 calc R
C27 C 1.1181(5) -0.3690(2) 0.46868(14) 0.0265(8) Uani 1 1 d .
H27A H 1.1384 -0.3917 0.5005 0.032 Uiso 1 1 calc R
C28 C 0.7913(5) 0.0913(2) 0.39760(14) 0.0247(8) Uani 1 1 d .
C29 C 0.9707(5) 0.0009(2) 0.31026(14) 0.0274(8) Uani 1 1 d .
C30 C 1.1918(6) -0.5076(2) 0.43917(16) 0.0308(9) Uani 1 1 d .
C31 C 1.1440(5) -0.4225(2) 0.32775(15) 0.0272(8) Uani 1 1 d .
O1 O 0.6216(4) 0.10157(17) 0.38942(12) 0.0346(7) Uani 1 1 d .
O1W O 0.1534(4) 0.27345(15) 0.42369(10) 0.0263(6) Uani 1 1 d .
H1WA H 0.1617 0.3256 0.4200 0.039 Uiso 1 1 d R
H1WB H 0.0720 0.2544 0.4031 0.039 Uiso 1 1 d R
O2W O 0.2572(4) 0.09277(16) 0.42751(10) 0.0311(6) Uani 1 1 d .
H2WA H 0.3223 0.0491 0.4258 0.047 Uiso 1 1 d R
H2WB H 0.1664 0.0896 0.4066 0.047 Uiso 1 1 d R
O2 O 0.9057(4) 0.14635(18) 0.40654(14) 0.0491(9) Uani 1 1 d .
O3 O 0.8487(5) 0.05600(19) 0.29801(11) 0.0464(8) Uani 1 1 d .
H3A H 0.8654 0.0720 0.2693 0.070 Uiso 1 1 calc R
O3W O 0.4107(5) -0.0360(2) 0.35814(16) 0.0663(11) Uani 1 1 d .
H3WA H 0.3466 -0.0233 0.3320 0.099 Uiso 1 1 d R
H3WB H 0.4747 0.0055 0.3677 0.099 Uiso 1 1 d R
O4 O 1.1000(5) -0.0162(2) 0.28466(12) 0.0610(11) Uani 1 1 d .
O5 O 1.2638(5) -0.52494(18) 0.47964(11) 0.0418(7) Uani 1 1 d .
O6 O 1.1524(5) -0.56325(17) 0.40591(13) 0.0501(9) Uani 1 1 d .
H6A H 1.1553 -0.5426 0.3778 0.075 Uiso 1 1 calc R
O7 O 1.1625(5) -0.50090(17) 0.32426(12) 0.0459(8) Uani 1 1 d .
O8 O 1.1461(4) -0.37766(17) 0.29030(10) 0.0356(7) Uani 1 1 d .

loop_
_atom_site_aniso_label
_atom_site_aniso_U_11
_atom_site_aniso_U_22
_atom_site_aniso_U_33
_atom_site_aniso_U_23
_atom_site_aniso_U_13
_atom_site_aniso_U_12
Cd1 0.02722(16) 0.01590(15) 0.01364(14) -0.00061(9) 0.00083(10) 0.00207(10)
N1 0.0274(16) 0.0222(15) 0.0177(15) -0.0022(12) -0.0002(12) -0.0003(13)
N2 0.0247(15) 0.0173(14) 0.0164(14) 0.0004(11) -0.0005(11) 0.0003(12)
N3 0.0305(16) 0.0198(15) 0.0191(14) 0.0012(12) 0.0046(12) -0.0005(13)
N4 0.0346(18) 0.0209(16) 0.0251(16) 0.0015(13) 0.0040(13) 0.0013(13)
N5 0.0384(18) 0.0237(16) 0.0132(14) 0.0003(12) -0.0002(12) -0.0082(14)
N6 0.0371(18) 0.0254(17) 0.0164(15) 0.0023(12) 0.0003(13) -0.0059(14)
C1 0.0203(17) 0.0203(17) 0.0165(16) -0.0002(13) 0.0006(13) -0.0013(14)
C2 0.0233(18) 0.0243(18) 0.0147(16) 0.0039(13) 0.0019(13) -0.0017(14)
C3 0.0229(17) 0.0180(17) 0.0204(16) 0.0027(13) 0.0031(13) -0.0030(14)
C4 0.031(2) 0.0249(19) 0.0148(16) -0.0022(14) 0.0021(14) -0.0024(15)
C5 0.0271(19) 0.0240(18) 0.0155(16) 0.0012(14) -0.0013(13) -0.0052(15)
C6 0.0289(19) 0.0187(18) 0.0178(16) 0.0003(13) -0.0022(14) -0.0046(14)
C7 0.0288(19) 0.0176(17) 0.0163(16) 0.0014(13) -0.0021(14) 0.0020(14)
C8 0.0290(19) 0.0197(18) 0.0244(18) -0.0013(14) -0.0008(15) 0.0053(15)
C9 0.0278(19) 0.0209(18) 0.0205(17) 0.0036(14) -0.0030(14) 0.0032(15)
C10 0.038(2) 0.0169(18) 0.0207(17) 0.0023(14) 0.0069(15) 0.0006(15)
C11 0.039(2) 0.022(2) 0.031(2) -0.0034(16) 0.0102(17) 0.0029(17)
C12 0.038(2) 0.026(2) 0.0265(19) -0.0039(15) 0.0141(16) -0.0002(17)
C13 0.037(2) 0.0243(19) 0.0152(16) -0.0005(14) 0.0011(14) -0.0051(16)
C14 0.071(3) 0.039(3) 0.021(2) 0.0060(17) -0.006(2) -0.028(2)
C15 0.077(4) 0.038(2) 0.022(2) 0.0022(18) -0.007(2) -0.033(2)
C16 0.0226(18) 0.0173(17) 0.0240(17) -0.0005(14) 0.0030(14) 0.0010(14)
C17 0.0212(17) 0.0187(17) 0.0234(17) 0.0004(14) 0.0015(13) 0.0013(14)
C18 0.0269(19) 0.0179(17) 0.0204(17) -0.0015(14) 0.0013(14) 0.0034(14)
C19 0.0207(17) 0.0153(17) 0.0221(17) -0.0001(13) 0.0000(13) 0.0009(13)
C20 0.032(2) 0.0200(18) 0.0236(18) 0.0061(14) 0.0074(15) 0.0013(15)
C21 0.032(2) 0.0226(19) 0.0245(18) -0.0040(15) 0.0097(15) 0.0050(16)
C22 0.0199(18) 0.0167(17) 0.0318(19) 0.0039(14) -0.0003(14) -0.0008(14)
C23 0.0208(18) 0.0189(18) 0.0264(18) -0.0026(14) 0.0003(14) 0.0006(14)
C24 0.0210(17) 0.0176(17) 0.0217(17) 0.0026(13) -0.0021(13) -0.0001(13)
C25 0.0187(17) 0.0153(17) 0.0247(17) 0.0031(14) 0.0014(13) -0.0014(13)
C26 0.030(2) 0.0216(19) 0.0230(18) 0.0000(14) 0.0028(15) 0.0012(15)
C27 0.030(2) 0.0245(19) 0.0253(18) 0.0086(15) 0.0026(15) 0.0026(16)
C28 0.030(2) 0.0192(18) 0.0252(18) 0.0008(14) 0.0075(15) 0.0028(15)
C29 0.033(2) 0.025(2) 0.0247(18) 0.0036(15) 0.0062(16) 0.0064(16)
C30 0.031(2) 0.022(2) 0.039(2) 0.0041(17) 0.0005(17) 0.0052(16)
C31 0.028(2) 0.0184(18) 0.035(2) -0.0044(16) -0.0012(16) 0.0006(15)
O1 0.0265(15) 0.0248(14) 0.0526(18) -0.0019(13) 0.0031(13) 0.0072(11)
O1W 0.0323(14) 0.0190(13) 0.0276(14) -0.0015(10) 0.0008(11) 0.0022(11)
O2W 0.0316(15) 0.0245(14) 0.0371(15) -0.0016(12) 0.0007(12) -0.0014(11)
O2 0.0386(18) 0.0172(15) 0.091(3) 0.0006(15) -0.0108(17) -0.0009(13)
O3 0.063(2) 0.0421(18) 0.0346(16) 0.0219(14) 0.0186(15) 0.0289(16)
O3W 0.059(2) 0.057(2) 0.081(3) 0.025(2) -0.027(2) -0.0132(19)
O4 0.068(2) 0.080(3) 0.0366(18) 0.0286(17) 0.0265(17) 0.041(2)
O5 0.060(2) 0.0286(16) 0.0370(17) 0.0099(13) -0.0028(15) 0.0132(14)
O6 0.080(2) 0.0147(14) 0.055(2) 0.0024(13) -0.0174(18) 0.0022(15)
O7 0.074(2) 0.0195(15) 0.0438(18) -0.0130(13) -0.0026(16) 0.0072(15)
O8 0.0562(19) 0.0249(15) 0.0261(14) -0.0055(12) 0.0059(13) -0.0014(13)

loop_
_atom_type_symbol
_atom_type_description
_atom_type_scat_dispersion_real
_atom_type_scat_dispersion_imag
_atom_type_scat_source
C C 0.0033 0.0016 'International Tables Vol C Tables 4.2.6.8 and 6.1.1.4'
H H 0.0000 0.0000 'International Tables Vol C Tables 4.2.6.8 and 6.1.1.4'
N N 0.0061 0.0033 'International Tables Vol C Tables 4.2.6.8 and 6.1.1.4'
O O 0.0106 0.0060 'International Tables Vol C Tables 4.2.6.8 and 6.1.1.4'
Cd Cd -0.8075 1.2024 'International Tables Vol C Tables 4.2.6.8 and 6.1.1.4'

loop_
_geom_angle_atom_site_label_1
_geom_angle_atom_site_label_2
_geom_angle_atom_site_label_3
_geom_angle
_geom_angle_site_symmetry_1
_geom_angle_site_symmetry_3
N1 Cd1 O1 104.22(11) . .
N1 Cd1 N6 166.62(11) . 4_565
O1 Cd1 N6 88.92(11) . 4_565
N1 Cd1 N4 93.51(11) . 3_666
O1 Cd1 N4 103.43(11) . 3_666
N6 Cd1 N4 85.72(11) 4_565 3_666
N1 Cd1 O1W 82.64(10) . .
O1 Cd1 O1W 152.30(10) . .
N6 Cd1 O1W 84.51(10) 4_565 .
N4 Cd1 O1W 102.87(10) 3_666 .
N1 Cd1 O2W 86.68(10) . .
O1 Cd1 O2W 75.71(10) . .
N6 Cd1 O2W 94.30(11) 4_565 .
N4 Cd1 O2W 179.14(10) 3_666 .
O1W Cd1 O2W 77.98(9) . .
C7 N1 C8 106.3(3) . .
C7 N1 Cd1 126.9(2) . .
C8 N1 Cd1 126.1(2) . .
C7 N2 C9 107.1(3) . .
C7 N2 C1 126.6(3) . .
C9 N2 C1 126.3(3) . .
C10 N3 C12 106.5(3) . .
C10 N3 C3 126.7(3) . .
C12 N3 C3 126.3(3) . .
C10 N4 C11 105.5(3) . .
C10 N4 Cd1 128.2(3) . 3_666
C11 N4 Cd1 120.4(3) . 3_666
C13 N5 C15 106.4(3) . .
C13 N5 C5 126.8(3) . .
C15 N5 C5 126.8(3) . .
C13 N6 C14 105.2(3) . .
C13 N6 Cd1 128.8(3) . 4_566
C14 N6 Cd1 125.2(3) . 4_566
C2 C1 C6 121.2(3) . .
C2 C1 N2 120.8(3) . .
C6 C1 N2 118.0(3) . .
C1 C2 C3 118.6(3) . .
C1 C2 H2A 120.7 . .
C3 C2 H2A 120.7 . .
C4 C3 C2 121.3(3) . .
C4 C3 N3 118.3(3) . .
C2 C3 N3 120.4(3) . .
C5 C4 C3 118.5(3) . .
C5 C4 H4A 120.8 . .
C3 C4 H4A 120.8 . .
C4 C5 C6 121.9(3) . .
C4 C5 N5 119.6(3) . .
C6 C5 N5 118.5(3) . .
C5 C6 C1 118.5(3) . .
C5 C6 H6B 120.7 . .
C1 C6 H6B 120.7 . .
N1 C7 N2 110.8(3) . .
N1 C7 H7A 124.6 . .
N2 C7 H7A 124.6 . .
C9 C8 N1 110.0(3) . .
C9 C8 H8A 125.0 . .
N1 C8 H8A 125.0 . .
C8 C9 N2 105.8(3) . .
C8 C9 H9A 127.1 . .
N2 C9 H9A 127.1 . .
N4 C10 N3 111.5(3) . .
N4 C10 H10A 124.3 . .
N3 C10 H10A 124.3 . .
C12 C11 N4 110.4(3) . .
C12 C11 H11A 124.8 . .
N4 C11 H11A 124.8 . .
C11 C12 N3 106.1(3) . .
C11 C12 H12A 127.0 . .
N3 C12 H12A 127.0 . .
N6 C13 N5 111.8(3) . .
N6 C13 H13A 124.1 . .
N5 C13 H13A 124.1 . .
C15 C14 N6 110.2(4) . .
C15 C14 H14A 124.9 . .
N6 C14 H14A 124.9 . .
C14 C15 N5 106.5(4) . .
C14 C15 H15A 126.8 . .
N5 C15 H15A 126.8 . .
C21 C16 C17 118.5(3) . .
C21 C16 C28 116.9(3) . .
C17 C16 C28 124.5(3) . .
C18 C17 C16 119.6(3) . .
C18 C17 C29 117.5(3) . .
C16 C17 C29 122.9(3) . .
C17 C18 C19 122.0(3) . .
C17 C18 H18A 119.0 . .
C19 C18 H18A 119.0 . .
C18 C19 C20 117.8(3) . .
C18 C19 C25 121.2(3) . .
C20 C19 C25 121.1(3) . .
C21 C20 C19 120.8(3) . .
C21 C20 H20A 119.6 . .
C19 C20 H20A 119.6 . .
C20 C21 C16 121.3(3) . .
C20 C21 H21A 119.3 . .
C16 C21 H21A 119.3 . .
C27 C22 C23 118.2(3) . .
C27 C22 C30 114.3(3) . .
C23 C22 C30 127.5(3) . .
C24 C23 C22 118.0(3) . .
C24 C23 C31 113.8(3) . .
C22 C23 C31 128.2(3) . .
C25 C24 C23 123.7(3) . .
C25 C24 H24A 118.1 . .
C23 C24 H24A 118.1 . .
C24 C25 C26 117.1(3) . .
C24 C25 C19 120.9(3) . .
C26 C25 C19 122.0(3) . .
C27 C26 C25 120.6(3) . .
C27 C26 H26A 119.7 . .
C25 C26 H26A 119.7 . .
C26 C27 C22 122.3(3) . .
C26 C27 H27A 118.8 . .
C22 C27 H27A 118.8 . .
O2 C28 O1 126.0(4) . .
O2 C28 C16 118.1(3) . .
O1 C28 C16 115.7(3) . .
O4 C29 O3 123.5(4) . .
O4 C29 C17 122.6(3) . .
O3 C29 C17 113.8(3) . .
O5 C30 O6 122.0(4) . .
O5 C30 C22 120.2(4) . .
O6 C30 C22 117.8(3) . .
O8 C31 O7 121.3(4) . .
O8 C31 C23 118.5(3) . .
O7 C31 C23 120.2(3) . .
C28 O1 Cd1 129.2(3) . .
Cd1 O1W H1WA 109.4 . .
Cd1 O1W H1WB 109.3 . .
H1WA O1W H1WB 109.5 . .
Cd1 O2W H2WA 109.3 . .
Cd1 O2W H2WB 109.4 . .
H2WA O2W H2WB 109.5 . .
C29 O3 H3A 109.5 . .
H3WA O3W H3WB 109.5 . .
C30 O6 H6A 109.5 . .

loop_
_geom_bond_atom_site_label_1
_geom_bond_atom_site_label_2
_geom_bond_distance
_geom_bond_site_symmetry_2
Cd1 N1 2.243(3) .
Cd1 O1 2.253(3) .
Cd1 N6 2.290(3) 4_565
Cd1 N4 2.344(3) 3_666
Cd1 O1W 2.381(3) .
Cd1 O2W 2.408(3) .
N1 C7 1.313(4) .
N1 C8 1.382(5) .
N2 C7 1.364(4) .
N2 C9 1.387(4) .
N2 C1 1.423(4) .
N3 C10 1.359(4) .
N3 C12 1.385(5) .
N3 C3 1.434(4) .
N4 C10 1.313(5) .
N4 C11 1.378(5) .
N4 Cd1 2.344(3) 3_666
N5 C13 1.348(5) .
N5 C15 1.366(5) .
N5 C5 1.427(4) .
N6 C13 1.312(5) .
N6 C14 1.365(5) .
N6 Cd1 2.290(3) 4_566
C1 C2 1.388(5) .
C1 C6 1.389(5) .
C2 C3 1.392(5) .
C2 H2A 0.9300 .
C3 C4 1.386(5) .
C4 C5 1.382(5) .
C4 H4A 0.9300 .
C5 C6 1.383(5) .
C6 H6B 0.9300 .
C7 H7A 0.9300 .
C8 C9 1.352(5) .
C8 H8A 0.9300 .
C9 H9A 0.9300 .
C10 H10A 0.9300 .
C11 C12 1.343(6) .
C11 H11A 0.9300 .
C12 H12A 0.9300 .
C13 H13A 0.9300 .
C14 C15 1.343(6) .
C14 H14A 0.9300 .
C15 H15A 0.9300 .
C16 C21 1.396(5) .
C16 C17 1.399(5) .
C16 C28 1.510(5) .
C17 C18 1.392(5) .
C17 C29 1.502(5) .
C18 C19 1.393(5) .
C18 H18A 0.9300 .
C19 C20 1.397(5) .
C19 C25 1.483(5) .
C20 C21 1.383(5) .
C20 H20A 0.9300 .
C21 H21A 0.9300 .
C22 C27 1.390(5) .
C22 C23 1.423(5) .
C22 C30 1.510(5) .
C23 C24 1.397(5) .
C23 C31 1.514(5) .
C24 C25 1.389(5) .
C24 H24A 0.9300 .
C25 C26 1.400(5) .
C26 C27 1.381(5) .
C26 H26A 0.9300 .
C27 H27A 0.9300 .
C28 O2 1.233(5) .
C28 O1 1.252(5) .
C29 O4 1.209(5) .
C29 O3 1.288(5) .
C30 O5 1.215(5) .
C30 O6 1.287(5) .
C31 O8 1.233(5) .
C31 O7 1.277(5) .
O1W H1WA 0.8500 .
O1W H1WB 0.8501 .
O2W H2WA 0.8500 .
O2W H2WB 0.8501 .
O3 H3A 0.8200 .
O3W H3WA 0.8500 .
O3W H3WB 0.8501 .
O6 H6A 0.8200 .

loop_
_geom_hbond_atom_site_label_D
_geom_hbond_atom_site_label_H
_geom_hbond_atom_site_label_A
_geom_hbond_distance_DH
_geom_hbond_distance_HA
_geom_hbond_distance_DA
_geom_hbond_angle_DHA
_geom_hbond_site_symmetry_A
O1W H1WA O6 0.85 1.83 2.679(4) 172.1 1_465
O1W H1WB O2 0.85 2.12 2.754(4) 130.6 1_455
O2W H2WB O2 0.85 2.10 2.730(4) 130.6 1_455
O3W H3WA O4 0.85 2.16 2.951(5) 155.8 1_455
O3 H3A O8 0.82 1.78 2.586(4) 166.0 2_755
O3W H3WB O1 0.85 1.96 2.807(5) 179.6 .
